data_4515004
loop_
_publ_author_name
'Li, Yuan-Yuan'
'Wang, Fu-Rong'
'Li, Zi-Yan'
'Yan, Zhen-Ning'
'Niu, Yun-Yin'

_publ_section_title
;
 Assembly and Adsorption Properties of Seven Supramolecular Compounds with
 Heteromacrocycle Imidazolium.
;
_journal_issue 5
_journal_name_full 'ACS omega'
_journal_page_first 8926
_journal_page_last 8934
_journal_paper_doi 10.1021/acsomega.9b00669
_journal_volume 4
_journal_year 2019
_chemical_formula_moiety 'Bi2 I10, C36 H44 N8'
_chemical_formula_sum 'C36 H44 Bi2 I10 N8'
_chemical_formula_weight 2275.75
_space_group_crystal_system triclinic
_space_group_IT_number 2
_space_group_name_Hall '-P 1'
_space_group_name_H-M_alt 'P -1'
_symmetry_space_group_name_Hall '-P 1'
_symmetry_space_group_name_H-M 'P -1'
_atom_sites_solution_hydrogens geom
_atom_sites_solution_primary heavy
_audit_creation_date 2017-04-06
_audit_creation_method
;
Olex2 1.2
(compiled 2017.03.28 svn.r3405 for OlexSys, GUI svn.r5335)
;
_cell_angle_alpha 118.515(5)
_cell_angle_beta 101.244(4)
_cell_angle_gamma 106.977(4)
_cell_formula_units_Z 1
_cell_length_a 11.8609(5)
_cell_length_b 12.0302(6)
_cell_length_c 12.3115(5)
_cell_measurement_reflns_used 4489
_cell_measurement_temperature 293(2)
_cell_measurement_theta_max 28.1830
_cell_measurement_theta_min 3.8540
_cell_volume 1354.45(16)
_computing_cell_refinement
;
CrysAlisPro, Agilent Technologies,
Version 1.171.37.35 (release 13-08-2014 CrysAlis171 .NET)
(compiled Aug 13 2014,18:06:01)
;
_computing_data_collection
;
CrysAlisPro, Agilent Technologies,
Version 1.171.37.35 (release 13-08-2014 CrysAlis171 .NET)
(compiled Aug 13 2014,18:06:01)
;
_computing_data_reduction
;
CrysAlisPro, Agilent Technologies,
Version 1.171.37.35 (release 13-08-2014 CrysAlis171 .NET)
(compiled Aug 13 2014,18:06:01)
;
_computing_molecular_graphics 'Olex2 (Dolomanov et al., 2009)'
_computing_publication_material 'Olex2 (Dolomanov et al., 2009)'
_computing_structure_refinement 'ShelXL (Sheldrick, 2015)'
_computing_structure_solution 'ShelXS (Sheldrick, 2008)'
_diffrn_ambient_temperature 293(2)
_diffrn_detector 'CCD plate'
_diffrn_detector_area_resol_mean 16.2312
_diffrn_detector_type Eos
_diffrn_measured_fraction_theta_full 0.998
_diffrn_measured_fraction_theta_max 0.998
_diffrn_measurement_details
;
#__ type_ start__ end____ width___ exp.time_
  1 omega  -25.00   24.00   1.0000    8.0000
omega____ theta____ kappa____ phi______ frames
    -      -15.1755  -99.0000   90.0000 49

#__ type_ start__ end____ width___ exp.time_
  2 omega  -25.00   24.00   1.0000    8.0000
omega____ theta____ kappa____ phi______ frames
    -      -15.1755  -99.0000 -120.0000 49

#__ type_ start__ end____ width___ exp.time_
  3 omega  -47.00   81.00   1.0000    8.0000
omega____ theta____ kappa____ phi______ frames
    -       18.0661    0.0000 -150.0000 128

#__ type_ start__ end____ width___ exp.time_
  4 omega  -24.00   54.00   1.0000    8.0000
omega____ theta____ kappa____ phi______ frames
    -       18.0661  -99.0000   60.0000 78

#__ type_ start__ end____ width___ exp.time_
  5 omega   10.00   36.00   1.0000    8.0000
omega____ theta____ kappa____ phi______ frames
    -       18.0661  -37.0000  -90.0000 26

#__ type_ start__ end____ width___ exp.time_
  6 omega    6.00   87.00   1.0000    8.0000
omega____ theta____ kappa____ phi______ frames
    -       18.0661   37.0000 -120.0000 81
;
_diffrn_measurement_device 'four-circle diffractometer'
_diffrn_measurement_device_type 'Xcalibur, Eos, Gemini'
_diffrn_measurement_method '\w scans'
_diffrn_orient_matrix_UB_11 -0.0674564000
_diffrn_orient_matrix_UB_12 -0.0427218000
_diffrn_orient_matrix_UB_13 -0.0320371000
_diffrn_orient_matrix_UB_21 0.0094757000
_diffrn_orient_matrix_UB_22 -0.0609340000
_diffrn_orient_matrix_UB_23 -0.0357644000
_diffrn_orient_matrix_UB_31 0.0021878000
_diffrn_orient_matrix_UB_32 -0.0093463000
_diffrn_orient_matrix_UB_33 0.0529348000
_diffrn_radiation_monochromator graphite
_diffrn_radiation_probe x-ray
_diffrn_radiation_type MoK\a
_diffrn_radiation_wavelength 0.71073
_diffrn_reflns_av_R_equivalents 0.0288
_diffrn_reflns_av_unetI/netI 0.0480
_diffrn_reflns_Laue_measured_fraction_full 0.998
_diffrn_reflns_Laue_measured_fraction_max 0.998
_diffrn_reflns_limit_h_max 12
_diffrn_reflns_limit_h_min -14
_diffrn_reflns_limit_k_max 15
_diffrn_reflns_limit_k_min -15
_diffrn_reflns_limit_l_max 14
_diffrn_reflns_limit_l_min -15
_diffrn_reflns_number 11217
_diffrn_reflns_point_group_measured_fraction_full 0.998
_diffrn_reflns_point_group_measured_fraction_max 0.998
_diffrn_reflns_theta_full 25.242
_diffrn_reflns_theta_max 26.372
_diffrn_reflns_theta_min 3.379
_diffrn_source 'Enhance (Mo) X-ray Source'
_exptl_absorpt_coefficient_mu 12.219
_exptl_absorpt_correction_T_max 1.00000
_exptl_absorpt_correction_T_min 0.66869
_exptl_absorpt_correction_type multi-scan
_exptl_absorpt_process_details
;
CrysAlisPro, Agilent Technologies,
Version 1.171.37.35 (release 13-08-2014 CrysAlis171 .NET)
(compiled Aug 13 2014,18:06:01)
Empirical absorption correction using spherical harmonics,
 implemented in SCALE3 ABSPACK scaling algorithm.
;
_exptl_crystal_colour red
_exptl_crystal_colour_primary red
_exptl_crystal_density_diffrn 2.790
_exptl_crystal_description prism
_exptl_crystal_F_000 1012
_exptl_crystal_size_max 0.13
_exptl_crystal_size_mid 0.1
_exptl_crystal_size_min 0.07
_refine_diff_density_max 1.945
_refine_diff_density_min -2.483
_refine_diff_density_rms 0.183
_refine_ls_extinction_method none
_refine_ls_goodness_of_fit_ref 1.026
_refine_ls_hydrogen_treatment constr
_refine_ls_matrix_type full
_refine_ls_number_parameters 253
_refine_ls_number_reflns 5532
_refine_ls_number_restraints 0
_refine_ls_restrained_S_all 1.026
_refine_ls_R_factor_all 0.0600
_refine_ls_R_factor_gt 0.0431
_refine_ls_shift/su_max 0.000
_refine_ls_shift/su_mean 0.000
_refine_ls_structure_factor_coef Fsqd
_refine_ls_weighting_details 'w=1/[\s^2^(Fo^2^)+(0.0364P)^2^+7.7884P] where P=(Fo^2^+2Fc^2^)/3'
_refine_ls_weighting_scheme calc
_refine_ls_wR_factor_gt 0.0939
_refine_ls_wR_factor_ref 0.1027
_reflns_Friedel_coverage 0.000
_reflns_number_gt 4394
_reflns_number_total 5532
_reflns_threshold_expression 'I > 2\s(I)'
_cod_data_source_file ao9b00669_si_002.cif
_cod_data_source_block 4
_cod_original_cell_volume 1354.44(12)
_cod_database_code 4515004
_shelx_shelxl_version_number 2014/7
_chemical_oxdiff_formula C38H70N2O12Bi1
_shelx_space_group_comment
;
The symmetry employed for this shelxl refinement is uniquely defined
by the following loop, which should always be used as a source of
symmetry information in preference to the above space-group names.
They are only intended as comments.
;
_reflns_odcompleteness_completeness 99.82
_reflns_odcompleteness_iscentric 1
_reflns_odcompleteness_theta 26.32
_olex2_refinement_description
;
1. Fixed Uiso
 At 1.2 times of:
  All C(H) groups, All C(H,H) groups
2.a Secondary CH2 refined with riding coordinates:
 C7(H7A,H7B), C11(H11A,H11B), C12(H12A,H12B), C13(H13A,H13B), C14(H14A,H14B),
 C18(H18A,H18B)
2.b Aromatic/amide H refined with riding coordinates:
 C2(H2), C3(H3), C4(H4), C5(H5), C8(H8), C9(H9), C10(H10), C15(H15), C16(H16),
 C17(H17)
;
_olex2_submission_special_instructions 'No special instructions were received'

loop_
_space_group_symop_operation_xyz
'x, y, z'
'-x, -y, -z'

loop_
_atom_site_label
_atom_site_type_symbol
_atom_site_fract_x
_atom_site_fract_y
_atom_site_fract_z
_atom_site_U_iso_or_equiv
_atom_site_adp_type
_atom_site_occupancy
_atom_site_site_symmetry_order
_atom_site_calc_flag
_atom_site_refinement_flags_posn
Bi1 Bi 0.48933(3) 0.35215(4) 0.28245(3) 0.03302(11) Uani 1 1 d .
I1 I 0.24302(7) 0.13237(8) 0.23074(8) 0.0552(2) Uani 1 1 d .
I2 I 0.61834(7) 0.41534(8) 0.57625(7) 0.04569(18) Uani 1 1 d .
I3 I 0.58248(11) 0.14647(11) 0.18681(12) 0.0853(3) Uani 1 1 d .
I4 I 0.73794(6) 0.58220(8) 0.32104(7) 0.04714(18) Uani 1 1 d .
I5 I 0.37615(8) 0.29129(10) 0.00971(8) 0.0659(2) Uani 1 1 d .
C1 C 0.8673(9) 0.2851(10) 0.9645(9) 0.036(2) Uani 1 1 d .
C2 C 0.9769(9) 0.2676(11) 0.9573(10) 0.044(2) Uani 1 1 d .
H2 H 1.0134 0.2397 1.0077 0.053 Uiso 1 1 calc R
C3 C 1.0324(10) 0.2904(11) 0.8778(12) 0.051(3) Uani 1 1 d .
H3 H 1.1056 0.2778 0.8743 0.062 Uiso 1 1 calc R
C4 C 0.9799(10) 0.3318(11) 0.8038(11) 0.051(3) Uani 1 1 d .
H4 H 1.0171 0.3465 0.7490 0.061 Uiso 1 1 calc R
C5 C 0.8726(10) 0.3519(11) 0.8097(11) 0.047(3) Uani 1 1 d .
H5 H 0.8378 0.3808 0.7594 0.056 Uiso 1 1 calc R
C6 C 0.8159(9) 0.3293(10) 0.8900(10) 0.039(2) Uani 1 1 d .
C7 C 0.6924(9) 0.3474(11) 0.8870(10) 0.042(2) Uani 1 1 d .
H7A H 0.6825 0.3685 0.9701 0.051 Uiso 1 1 calc R
H7B H 0.6995 0.4266 0.8812 0.051 Uiso 1 1 calc R
C8 C 0.5636(10) 0.0839(11) 0.7127(11) 0.045(2) Uani 1 1 d .
H8 H 0.6234 0.0555 0.7370 0.054 Uiso 1 1 calc R
C9 C 0.4475(10) -0.0004(11) 0.6134(11) 0.047(2) Uani 1 1 d .
H9 H 0.4112 -0.0984 0.5554 0.056 Uiso 1 1 calc R
C10 C 0.4741(9) 0.2176(12) 0.7106(11) 0.041(2) Uani 1 1 d .
H10 H 0.4602 0.2964 0.7320 0.050 Uiso 1 1 calc R
C11 C 0.2634(10) 0.0361(14) 0.5191(11) 0.055(3) Uani 1 1 d .
H11A H 0.2392 -0.0542 0.4369 0.065 Uiso 1 1 calc R
H11B H 0.2652 0.1030 0.4959 0.065 Uiso 1 1 calc R
C12 C 0.1635(10) 0.0198(14) 0.5782(12) 0.059(3) Uani 1 1 d .
H12A H 0.1844 0.1121 0.6557 0.071 Uiso 1 1 calc R
H12B H 0.0804 -0.0140 0.5118 0.071 Uiso 1 1 calc R
C13 C 0.1536(10) -0.0773(12) 0.6200(12) 0.052(3) Uani 1 1 d .
H13A H 0.2375 -0.0469 0.6828 0.062 Uiso 1 1 calc R
H13B H 0.1272 -0.1713 0.5417 0.062 Uiso 1 1 calc R
C14 C 0.0565(10) -0.0839(12) 0.6874(12) 0.051(3) Uani 1 1 d .
H14A H 0.0803 0.0102 0.7640 0.061 Uiso 1 1 calc R
H14B H -0.0289 -0.1195 0.6236 0.061 Uiso 1 1 calc R
C15 C -0.0179(10) -0.3175(13) 0.6603(12) 0.060(3) Uani 1 1 d .
H15 H -0.0852 -0.3726 0.5759 0.072 Uiso 1 1 calc R
C16 C 0.0224(12) -0.3638(13) 0.7327(12) 0.070(4) Uani 1 1 d .
H16 H -0.0100 -0.4568 0.7072 0.084 Uiso 1 1 calc R
C17 C 0.1396(9) -0.1374(11) 0.8480(10) 0.041(2) Uani 1 1 d .
H17 H 0.2018 -0.0456 0.9161 0.049 Uiso 1 1 calc R
C18 C 0.2001(10) -0.2516(14) 0.9549(11) 0.053(3) Uani 1 1 d .
H18A H 0.2752 -0.1606 1.0164 0.064 Uiso 1 1 calc R
H18B H 0.2299 -0.3221 0.9122 0.064 Uiso 1 1 calc R
N1 N 0.5796(7) 0.2205(8) 0.7731(8) 0.0345(17) Uani 1 1 d .
N2 N 0.3907(8) 0.0848(10) 0.6123(9) 0.043(2) Uani 1 1 d .
N3 N 0.0564(7) -0.1763(9) 0.7316(8) 0.0414(19) Uani 1 1 d .
N4 N 0.1204(8) -0.2478(9) 0.8515(8) 0.044(2) Uani 1 1 d .

loop_
_atom_site_aniso_label
_atom_site_aniso_U_11
_atom_site_aniso_U_22
_atom_site_aniso_U_33
_atom_site_aniso_U_23
_atom_site_aniso_U_13
_atom_site_aniso_U_12
Bi1 0.0330(2) 0.0353(2) 0.0366(2) 0.02270(17) 0.01672(16) 0.01638(17)
I1 0.0455(4) 0.0465(4) 0.0670(5) 0.0296(4) 0.0300(4) 0.0126(4)
I2 0.0570(4) 0.0490(4) 0.0439(4) 0.0307(3) 0.0207(3) 0.0308(4)
I3 0.1121(8) 0.1013(8) 0.1321(9) 0.0902(7) 0.0930(7) 0.0821(7)
I4 0.0371(4) 0.0474(4) 0.0550(4) 0.0308(4) 0.0186(3) 0.0134(3)
I5 0.0584(5) 0.0859(6) 0.0469(4) 0.0420(5) 0.0103(4) 0.0244(5)
C1 0.034(5) 0.038(5) 0.040(5) 0.023(5) 0.019(4) 0.018(5)
C2 0.035(5) 0.049(6) 0.053(6) 0.030(6) 0.019(5) 0.022(5)
C3 0.035(6) 0.043(6) 0.077(8) 0.034(6) 0.030(6) 0.012(5)
C4 0.052(7) 0.042(6) 0.059(7) 0.028(6) 0.032(6) 0.014(6)
C5 0.044(6) 0.050(7) 0.050(6) 0.034(6) 0.018(5) 0.016(5)
C6 0.038(5) 0.029(5) 0.047(6) 0.022(5) 0.015(5) 0.011(5)
C7 0.039(6) 0.042(6) 0.054(6) 0.030(5) 0.017(5) 0.024(5)
C8 0.042(6) 0.038(6) 0.066(7) 0.036(6) 0.022(6) 0.019(5)
C9 0.045(6) 0.040(6) 0.060(7) 0.033(6) 0.020(6) 0.016(5)
C10 0.039(6) 0.053(7) 0.062(7) 0.046(6) 0.026(5) 0.027(5)
C11 0.044(6) 0.081(9) 0.060(7) 0.055(7) 0.024(6) 0.025(6)
C12 0.036(6) 0.077(9) 0.069(8) 0.049(7) 0.013(6) 0.021(6)
C13 0.040(6) 0.055(7) 0.067(7) 0.041(7) 0.020(6) 0.017(6)
C14 0.039(6) 0.063(8) 0.066(7) 0.050(7) 0.016(6) 0.021(6)
C15 0.038(6) 0.064(8) 0.056(7) 0.041(7) -0.004(6) 0.000(6)
C16 0.075(9) 0.053(8) 0.062(8) 0.039(7) 0.007(7) 0.006(7)
C17 0.033(5) 0.042(6) 0.045(6) 0.024(5) 0.014(5) 0.013(5)
C18 0.044(6) 0.085(9) 0.059(7) 0.052(7) 0.027(6) 0.039(7)
N1 0.033(4) 0.034(4) 0.046(5) 0.027(4) 0.019(4) 0.017(4)
N2 0.032(4) 0.053(6) 0.057(5) 0.041(5) 0.018(4) 0.017(4)
N3 0.030(4) 0.050(5) 0.052(5) 0.036(5) 0.018(4) 0.014(4)
N4 0.040(5) 0.053(6) 0.042(5) 0.032(5) 0.013(4) 0.019(5)

loop_
_atom_type_symbol
_atom_type_description
_atom_type_scat_dispersion_real
_atom_type_scat_dispersion_imag
_atom_type_scat_source
C C 0.0033 0.0016 'International Tables Vol C Tables 4.2.6.8 and 6.1.1.4'
H H 0.0000 0.0000 'International Tables Vol C Tables 4.2.6.8 and 6.1.1.4'
Bi Bi -4.1077 10.2566 'International Tables Vol C Tables 4.2.6.8 and 6.1.1.4'
I I -0.4742 1.8119 'International Tables Vol C Tables 4.2.6.8 and 6.1.1.4'
N N 0.0061 0.0033 'International Tables Vol C Tables 4.2.6.8 and 6.1.1.4'

loop_
_geom_angle_atom_site_label_1
_geom_angle_atom_site_label_2
_geom_angle_atom_site_label_3
_geom_angle
_geom_angle_site_symmetry_3
I1 Bi1 I2 89.45(2) .
I1 Bi1 I2 87.07(2) 2_666
I1 Bi1 I4 176.36(2) .
I2 Bi1 I2 87.750(18) 2_666
I3 Bi1 I1 89.77(3) .
I3 Bi1 I2 85.75(3) .
I3 Bi1 I2 172.80(2) 2_666
I3 Bi1 I4 91.41(3) .
I3 Bi1 I5 92.80(3) .
I4 Bi1 I2 94.07(2) .
I4 Bi1 I2 92.15(2) 2_666
I5 Bi1 I1 91.31(3) .
I5 Bi1 I2 178.36(2) .
I5 Bi1 I2 93.74(2) 2_666
I5 Bi1 I4 85.19(2) .
Bi1 I2 Bi1 92.250(18) 2_666
C2 C1 C6 118.1(8) .
C2 C1 C18 122.3(8) 2_657
C6 C1 C18 119.5(8) 2_657
C3 C2 C1 121.6(9) .
C4 C3 C2 119.7(10) .
C3 C4 C5 120.3(9) .
C4 C5 C6 120.4(10) .
C1 C6 C7 122.5(8) .
C5 C6 C1 119.8(9) .
C5 C6 C7 117.6(9) .
N1 C7 C6 111.5(8) .
C9 C8 N1 107.7(9) .
C8 C9 N2 107.3(9) .
N1 C10 N2 109.4(8) .
N2 C11 C12 112.0(8) .
C13 C12 C11 114.4(9) .
C12 C13 C14 112.7(9) .
N3 C14 C13 109.5(8) .
C16 C15 N3 107.9(10) .
C15 C16 N4 106.9(11) .
N4 C17 N3 109.5(9) .
N4 C18 C1 114.3(8) 2_657
C8 N1 C7 126.5(8) .
C10 N1 C7 125.3(8) .
C10 N1 C8 108.1(9) .
C9 N2 C11 125.7(10) .
C10 N2 C9 107.5(8) .
C10 N2 C11 126.9(9) .
C15 N3 C14 127.4(9) .
C17 N3 C14 125.0(9) .
C17 N3 C15 107.4(8) .
C16 N4 C18 125.2(10) .
C17 N4 C16 108.2(9) .
C17 N4 C18 126.1(10) .

loop_
_geom_bond_atom_site_label_1
_geom_bond_atom_site_label_2
_geom_bond_distance
_geom_bond_site_symmetry_2
Bi1 I1 3.0146(8) .
Bi1 I2 3.2466(7) .
Bi1 I2 3.2846(8) 2_666
Bi1 I3 2.8375(9) .
Bi1 I4 3.1643(8) .
Bi1 I5 2.9889(8) .
I2 Bi1 3.2845(7) 2_666
C1 C2 1.389(12) .
C1 C6 1.391(12) .
C1 C18 1.512(13) 2_657
C2 C3 1.366(13) .
C3 C4 1.363(15) .
C4 C5 1.372(14) .
C5 C6 1.384(13) .
C6 C7 1.538(13) .
C7 N1 1.456(12) .
C8 C9 1.328(14) .
C8 N1 1.373(12) .
C9 N2 1.386(12) .
C10 N1 1.316(11) .
C10 N2 1.326(13) .
C11 C12 1.519(14) .
C11 N2 1.450(12) .
C12 C13 1.470(14) .
C13 C14 1.550(14) .
C14 N3 1.453(11) .
C15 C16 1.340(15) .
C15 N3 1.353(14) .
C16 N4 1.371(14) .
C17 N3 1.336(12) .
C17 N4 1.303(12) .
C18 C1 1.512(13) 2_657
C18 N4 1.460(12) .
